data_4074993
loop_
_publ_author_name
'Ionkin, Alex S.'
'Marshall, William J.'
'Fish, Brian M.'

_publ_section_title
;
 Synthesis and Structural Characterization of a Series of Novel
 Polyaromatic Ligands Containing Pyrene and Related Biscyclometalated
 Iridium(III) Complexes
;
_journal_coden_ASTM ORGND7
_journal_issue 6
_journal_name_full Organometallics
_journal_page_first 1461
_journal_page_last 1471
_journal_paper_doi 10.1021/om0510775
_journal_volume 25
_journal_year 2006
_chemical_formula_sum 'C28 H19 N'
_chemical_formula_weight 369.44
_space_group_IT_number 14
_symmetry_cell_setting monoclinic
_symmetry_space_group_name_Hall '-P 2ybc'
_symmetry_space_group_name_H-M 'P 1 21/c 1'
_atom_sites_solution_hydrogens geom
_atom_sites_solution_primary direct
_atom_sites_solution_secondary difmap
_audit_creation_method SHELXL-97
_cell_angle_alpha 90.00
_cell_angle_beta 107.310(15)
_cell_angle_gamma 90.00
_cell_formula_units_Z 4
_cell_length_a 9.345(4)
_cell_length_b 7.429(3)
_cell_length_c 27.666(11)
_cell_measurement_temperature 293(2)
_cell_volume 1833.7(13)
_computing_cell_refinement 'Bruker XSCANS'
_computing_data_collection 'Bruker XSCANS'
_computing_data_reduction 'Bruker SHELXTL'
_computing_molecular_graphics 'Bruker SHELXTL'
_computing_publication_material 'Bruker SHELXTL'
_computing_structure_refinement 'SHELXL-97 (Sheldrick, 1997)'
_computing_structure_solution 'SHELXS-97 (Sheldrick, 1990)'
_diffrn_ambient_temperature 293(2)
_diffrn_measured_fraction_theta_full 0.990
_diffrn_measured_fraction_theta_max 0.990
_diffrn_measurement_device_type 'Bruker P4'
_diffrn_measurement_method '\w scans'
_diffrn_radiation_monochromator graphite
_diffrn_radiation_source 'fine-focus sealed tube'
_diffrn_radiation_type MoK\a
_diffrn_radiation_wavelength 0.71073
_diffrn_reflns_av_R_equivalents 0.1126
_diffrn_reflns_av_sigmaI/netI 0.1218
_diffrn_reflns_limit_h_max 10
_diffrn_reflns_limit_h_min -9
_diffrn_reflns_limit_k_max 8
_diffrn_reflns_limit_k_min -8
_diffrn_reflns_limit_l_max 31
_diffrn_reflns_limit_l_min -31
_diffrn_reflns_number 8964
_diffrn_reflns_theta_full 23.81
_diffrn_reflns_theta_max 23.81
_diffrn_reflns_theta_min 1.54
_exptl_absorpt_coefficient_mu 0.077
_exptl_absorpt_correction_type none
_exptl_crystal_colour colourless
_exptl_crystal_density_diffrn 1.338
_exptl_crystal_density_method 'not measured'
_exptl_crystal_description rect.plate
_exptl_crystal_F_000 776
_exptl_crystal_size_max 0.330
_exptl_crystal_size_mid 0.210
_exptl_crystal_size_min 0.020
_refine_diff_density_max 0.240
_refine_diff_density_min -0.222
_refine_diff_density_rms 0.058
_refine_ls_extinction_coef 0.018(3)
_refine_ls_extinction_expression Fc^*^=kFc[1+0.001xFc^2^\l^3^/sin(2\q)]^-1/4^
_refine_ls_extinction_method SHELXL
_refine_ls_goodness_of_fit_ref 0.956
_refine_ls_hydrogen_treatment riding
_refine_ls_matrix_type full
_refine_ls_number_parameters 263
_refine_ls_number_reflns 2798
_refine_ls_number_restraints 0
_refine_ls_restrained_S_all 0.956
_refine_ls_R_factor_all 0.1666
_refine_ls_R_factor_gt 0.0685
_refine_ls_shift/su_max 0.000
_refine_ls_shift/su_mean 0.000
_refine_ls_structure_factor_coef Fsqd
_refine_ls_weighting_details 'calc w=1/[\s^2^(Fo^2^)+(0.0836P)^2^+0.0000P] where P=(Fo^2^+2Fc^2^)/3'
_refine_ls_weighting_scheme calc
_refine_ls_wR_factor_gt 0.1478
_refine_ls_wR_factor_ref 0.1943
_reflns_number_gt 1246
_reflns_number_total 2798
_reflns_threshold_expression >2sigma(I)
_cod_data_source_file om0510775si20060112_022917.cif
_cod_data_source_block 05097
_cod_depositor_comments
;
The following automatic conversions were performed:

'_symmetry_cell_setting' value 'Monoclinic' changed to 'monoclinic'
according to /home/saulius/struct/CIF-dictionaries/cif_core.dic
dictionary named 'cif_core.dic' version 2.4.1 from 2010-06-29.

Automatic conversion script
Id: cif_fix_values 1715 2011-07-08 13:25:40Z adriana 
;
_cod_original_sg_symbol_H-M P2(1)/c
_cod_database_code 4074993

loop_
_symmetry_equiv_pos_as_xyz
'x, y, z'
'-x, y+1/2, -z+1/2'
'-x, -y, -z'
'x, -y-1/2, z-1/2'

loop_
_atom_site_label
_atom_site_type_symbol
_atom_site_fract_x
_atom_site_fract_y
_atom_site_fract_z
_atom_site_U_iso_or_equiv
_atom_site_adp_type
_atom_site_occupancy
_atom_site_symmetry_multiplicity
_atom_site_calc_flag
_atom_site_refinement_flags
N1 N 0.0573(4) 0.7228(5) -0.04082(15) 0.0562(11) Uani 1 1 d .
C1 C 0.3189(5) 0.6121(6) 0.18896(17) 0.0471(12) Uani 1 1 d .
C2 C 0.2673(4) 0.7510(6) 0.21387(17) 0.0421(12) Uani 1 1 d .
C3 C 0.2680(4) 0.7298(6) 0.26456(17) 0.0444(12) Uani 1 1 d .
C4 C 0.3270(5) 0.5681(7) 0.29063(18) 0.0488(13) Uani 1 1 d .
C5 C 0.3803(5) 0.4390(7) 0.26540(19) 0.0527(13) Uani 1 1 d .
H5A H 0.4197 0.3337 0.2824 0.063 Uiso 1 1 calc R
C6 C 0.3778(5) 0.4590(7) 0.21622(18) 0.0519(13) Uani 1 1 d .
H6A H 0.4165 0.3681 0.2006 0.062 Uiso 1 1 calc R
C7 C 0.2136(5) 0.9208(7) 0.18981(18) 0.0508(13) Uani 1 1 d .
H7A H 0.2134 0.9408 0.1566 0.061 Uiso 1 1 calc R
C8 C 0.1640(5) 1.0505(6) 0.21480(16) 0.0453(12) Uani 1 1 d .
H8A H 0.1289 1.1579 0.1982 0.054 Uiso 1 1 calc R
C9 C 0.1637(5) 1.0288(6) 0.26487(17) 0.0432(11) Uani 1 1 d .
C10 C 0.2160(4) 0.8665(6) 0.29042(17) 0.0449(12) Uani 1 1 d .
C11 C 0.1158(5) 1.1639(7) 0.29142(18) 0.0505(13) Uani 1 1 d .
H11A H 0.0817 1.2725 0.2754 0.061 Uiso 1 1 calc R
C12 C 0.1182(5) 1.1394(7) 0.34029(19) 0.0586(14) Uani 1 1 d .
H12A H 0.0863 1.2320 0.3572 0.070 Uiso 1 1 calc R
C13 C 0.1665(5) 0.9815(7) 0.36502(19) 0.0556(13) Uani 1 1 d .
H13A H 0.1669 0.9675 0.3985 0.067 Uiso 1 1 calc R
C14 C 0.2150(5) 0.8422(7) 0.34062(17) 0.0484(12) Uani 1 1 d .
C15 C 0.2721(5) 0.6795(7) 0.36557(19) 0.0604(14) Uani 1 1 d .
H15A H 0.2723 0.6612 0.3989 0.072 Uiso 1 1 calc R
C16 C 0.3263(5) 0.5504(7) 0.34131(19) 0.0594(14) Uani 1 1 d .
H16A H 0.3647 0.4456 0.3588 0.071 Uiso 1 1 calc R
C17 C 0.3195(5) 0.6269(6) 0.13545(17) 0.0457(12) Uani 1 1 d .
C18 C 0.1914(5) 0.6712(6) 0.09707(17) 0.0480(12) Uani 1 1 d .
H18A H 0.1041 0.6956 0.1055 0.058 Uiso 1 1 calc R
C19 C 0.1874(5) 0.6808(6) 0.04655(16) 0.0449(12) Uani 1 1 d .
C20 C 0.3189(5) 0.6406(6) 0.03563(18) 0.0515(13) Uani 1 1 d .
H20A H 0.3205 0.6452 0.0022 0.062 Uiso 1 1 calc R
C21 C 0.4452(5) 0.5947(7) 0.07246(18) 0.0557(13) Uani 1 1 d .
H21A H 0.5318 0.5673 0.0639 0.067 Uiso 1 1 calc R
C22 C 0.4473(5) 0.5882(6) 0.12199(19) 0.0530(13) Uani 1 1 d .
H22A H 0.5353 0.5576 0.1469 0.064 Uiso 1 1 calc R
C23 C 0.0504(5) 0.7292(6) 0.00664(17) 0.0439(12) Uani 1 1 d .
C24 C -0.0807(5) 0.7783(6) 0.01599(17) 0.0488(12) Uani 1 1 d .
H24A H -0.0830 0.7823 0.0493 0.059 Uiso 1 1 calc R
C25 C -0.2068(5) 0.8213(6) -0.02159(18) 0.0481(12) Uani 1 1 d .
C26 C -0.2005(5) 0.8131(6) -0.06994(19) 0.0591(14) Uani 1 1 d .
H26A H -0.2841 0.8401 -0.0971 0.071 Uiso 1 1 calc R
C27 C -0.0658(6) 0.7634(7) -0.0778(2) 0.0672(15) Uani 1 1 d .
H27A H -0.0617 0.7583 -0.1110 0.081 Uiso 1 1 calc R
C28 C -0.3488(5) 0.8750(7) -0.01171(19) 0.0725(16) Uani 1 1 d .
H28D H -0.3347 0.8748 0.0241 0.109 Uiso 1 1 calc R
H28A H -0.4266 0.7913 -0.0279 0.109 Uiso 1 1 calc R
H28B H -0.3768 0.9935 -0.0250 0.109 Uiso 1 1 calc R

loop_
_atom_site_aniso_label
_atom_site_aniso_U_11
_atom_site_aniso_U_22
_atom_site_aniso_U_33
_atom_site_aniso_U_23
_atom_site_aniso_U_13
_atom_site_aniso_U_12
N1 0.059(3) 0.054(3) 0.055(3) 0.002(2) 0.015(2) 0.009(2)
C1 0.041(3) 0.037(3) 0.062(3) 0.001(3) 0.013(2) -0.004(2)
C2 0.039(3) 0.036(3) 0.054(3) 0.001(2) 0.016(2) -0.003(2)
C3 0.035(3) 0.038(3) 0.057(3) 0.002(2) 0.009(2) -0.005(2)
C4 0.046(3) 0.041(3) 0.059(3) 0.008(3) 0.014(3) -0.007(2)
C5 0.050(3) 0.043(3) 0.067(3) 0.008(3) 0.020(3) 0.005(2)
C6 0.044(3) 0.042(3) 0.071(3) 0.002(3) 0.017(3) 0.005(2)
C7 0.044(3) 0.053(3) 0.055(3) 0.001(3) 0.016(2) -0.009(3)
C8 0.051(3) 0.038(3) 0.048(3) 0.001(2) 0.016(2) 0.003(2)
C9 0.035(2) 0.040(3) 0.054(3) 0.000(2) 0.011(2) -0.001(2)
C10 0.034(3) 0.039(3) 0.060(3) -0.001(3) 0.013(2) -0.007(2)
C11 0.047(3) 0.048(3) 0.057(3) 0.002(3) 0.016(2) 0.001(2)
C12 0.044(3) 0.061(4) 0.071(4) -0.005(3) 0.017(3) 0.002(3)
C13 0.043(3) 0.064(4) 0.064(3) -0.001(3) 0.022(3) -0.007(3)
C14 0.044(3) 0.048(3) 0.052(3) 0.003(3) 0.014(2) -0.009(2)
C15 0.057(3) 0.060(4) 0.064(3) 0.004(3) 0.016(3) -0.009(3)
C16 0.050(3) 0.053(4) 0.070(4) 0.009(3) 0.011(3) -0.004(3)
C17 0.042(3) 0.036(3) 0.059(3) -0.002(2) 0.014(2) -0.002(2)
C18 0.044(3) 0.043(3) 0.063(3) -0.007(3) 0.025(3) 0.000(2)
C19 0.043(3) 0.037(3) 0.054(3) -0.003(2) 0.013(2) 0.000(2)
C20 0.049(3) 0.053(3) 0.057(3) 0.000(3) 0.023(3) 0.004(2)
C21 0.043(3) 0.059(4) 0.068(3) -0.002(3) 0.020(3) 0.005(3)
C22 0.040(3) 0.051(3) 0.068(3) -0.004(3) 0.017(3) -0.001(2)
C23 0.049(3) 0.035(3) 0.054(3) -0.001(2) 0.024(3) 0.003(2)
C24 0.049(3) 0.044(3) 0.057(3) 0.000(2) 0.021(3) 0.000(2)
C25 0.045(3) 0.039(3) 0.064(3) 0.005(3) 0.021(3) 0.002(2)
C26 0.059(3) 0.044(3) 0.071(4) 0.006(3) 0.014(3) 0.011(3)
C27 0.076(4) 0.063(4) 0.062(3) 0.005(3) 0.020(3) 0.016(3)
C28 0.055(3) 0.076(4) 0.096(4) 0.015(3) 0.036(3) 0.015(3)

loop_
_atom_type_symbol
_atom_type_description
_atom_type_scat_dispersion_real
_atom_type_scat_dispersion_imag
_atom_type_scat_source
C C 0.0033 0.0016 'International Tables Vol C Tables 4.2.6.8 and 6.1.1.4'
H H 0.0000 0.0000 'International Tables Vol C Tables 4.2.6.8 and 6.1.1.4'
N N 0.0061 0.0033 'International Tables Vol C Tables 4.2.6.8 and 6.1.1.4'

loop_
_geom_angle_atom_site_label_1
_geom_angle_atom_site_label_2
_geom_angle_atom_site_label_3
_geom_angle
C27 N1 C23 117.8(4)
C6 C1 C2 118.4(4)
C6 C1 C17 119.0(4)
C2 C1 C17 122.6(4)
C1 C2 C3 120.4(4)
C1 C2 C7 122.6(4)
C3 C2 C7 117.0(4)
C2 C3 C10 121.6(4)
C2 C3 C4 119.0(4)
C10 C3 C4 119.3(4)
C5 C4 C16 123.6(5)
C5 C4 C3 118.6(4)
C16 C4 C3 117.8(5)
C6 C5 C4 122.3(5)
C5 C6 C1 121.3(5)
C8 C7 C2 120.9(4)
C7 C8 C9 122.0(4)
C11 C9 C8 122.4(4)
C11 C9 C10 118.0(4)
C8 C9 C10 119.6(4)
C14 C10 C3 121.0(4)
C14 C10 C9 120.2(4)
C3 C10 C9 118.8(4)
C12 C11 C9 121.0(5)
C11 C12 C13 121.3(5)
C12 C13 C14 120.4(5)
C13 C14 C10 119.1(5)
C13 C14 C15 122.1(5)
C10 C14 C15 118.7(5)
C16 C15 C14 120.4(5)
C15 C16 C4 122.7(5)
C22 C17 C18 117.6(4)
C22 C17 C1 120.8(4)
C18 C17 C1 121.5(4)
C17 C18 C19 122.8(4)
C20 C19 C18 116.7(4)
C20 C19 C23 121.5(4)
C18 C19 C23 121.8(4)
C21 C20 C19 121.5(4)
C20 C21 C22 120.8(4)
C21 C22 C17 120.5(5)
N1 C23 C24 120.1(4)
N1 C23 C19 116.4(4)
C24 C23 C19 123.5(4)
C25 C24 C23 122.5(4)
C24 C25 C26 117.5(4)
C24 C25 C28 122.8(4)
C26 C25 C28 119.7(5)
C25 C26 C27 118.2(5)
N1 C27 C26 123.9(5)

loop_
_geom_bond_atom_site_label_1
_geom_bond_atom_site_label_2
_geom_bond_distance
N1 C27 1.327(6)
N1 C23 1.334(5)
C1 C6 1.385(6)
C1 C2 1.403(6)
C1 C17 1.486(6)
C2 C3 1.409(5)
C2 C7 1.445(6)
C3 C10 1.409(6)
C3 C4 1.425(6)
C4 C5 1.365(6)
C4 C16 1.410(6)
C5 C6 1.362(6)
C7 C8 1.346(6)
C8 C9 1.395(5)
C9 C11 1.394(6)
C9 C10 1.410(6)
C10 C14 1.403(6)
C11 C12 1.358(6)
C12 C13 1.366(6)
C13 C14 1.383(6)
C14 C15 1.415(6)
C15 C16 1.352(6)
C17 C22 1.382(6)
C17 C18 1.383(6)
C18 C19 1.389(5)
C19 C20 1.382(6)
C19 C23 1.465(6)
C20 C21 1.354(6)
C21 C22 1.366(6)
C23 C24 1.374(5)
C24 C25 1.358(6)
C25 C26 1.358(6)
C25 C28 1.487(6)
C26 C27 1.390(6)

loop_
_geom_torsion_atom_site_label_1
_geom_torsion_atom_site_label_2
_geom_torsion_atom_site_label_3
_geom_torsion_atom_site_label_4
_geom_torsion
C6 C1 C2 C3 -3.5(6)
C17 C1 C2 C3 179.5(4)
C6 C1 C2 C7 175.6(4)
C17 C1 C2 C7 -1.3(6)
C1 C2 C3 C10 -179.6(4)
C7 C2 C3 C10 1.2(6)
C1 C2 C3 C4 2.3(6)
C7 C2 C3 C4 -176.9(4)
C2 C3 C4 C5 -0.2(6)
C10 C3 C4 C5 -178.4(4)
C2 C3 C4 C16 -180.0(4)
C10 C3 C4 C16 1.9(6)
C16 C4 C5 C6 179.2(4)
C3 C4 C5 C6 -0.5(7)
C4 C5 C6 C1 -0.8(7)
C2 C1 C6 C5 2.8(6)
C17 C1 C6 C5 179.8(4)
C1 C2 C7 C8 179.5(4)
C3 C2 C7 C8 -1.3(6)
C2 C7 C8 C9 0.8(6)
C7 C8 C9 C11 178.5(4)
C7 C8 C9 C10 -0.3(6)
C2 C3 C10 C14 178.9(4)
C4 C3 C10 C14 -3.0(6)
C2 C3 C10 C9 -0.7(6)
C4 C3 C10 C9 177.4(4)
C11 C9 C10 C14 1.8(6)
C8 C9 C10 C14 -179.4(4)
C11 C9 C10 C3 -178.6(4)
C8 C9 C10 C3 0.2(6)
C8 C9 C11 C12 -179.3(4)
C10 C9 C11 C12 -0.6(6)
C9 C11 C12 C13 -0.4(7)
C11 C12 C13 C14 0.2(7)
C12 C13 C14 C10 1.0(7)
C12 C13 C14 C15 177.2(4)
C3 C10 C14 C13 178.4(4)
C9 C10 C14 C13 -2.0(6)
C3 C10 C14 C15 2.1(6)
C9 C10 C14 C15 -178.3(4)
C13 C14 C15 C16 -176.2(4)
C10 C14 C15 C16 -0.1(7)
C14 C15 C16 C4 -1.1(7)
C5 C4 C16 C15 -179.6(5)
C3 C4 C16 C15 0.1(7)
C6 C1 C17 C22 -47.5(6)
C2 C1 C17 C22 129.4(5)
C6 C1 C17 C18 129.4(5)
C2 C1 C17 C18 -53.7(6)
C22 C17 C18 C19 -1.1(7)
C1 C17 C18 C19 -178.1(4)
C17 C18 C19 C20 1.1(7)
C17 C18 C19 C23 -179.6(4)
C18 C19 C20 C21 -0.2(7)
C23 C19 C20 C21 -179.5(4)
C19 C20 C21 C22 -0.6(7)
C20 C21 C22 C17 0.6(7)
C18 C17 C22 C21 0.2(7)
C1 C17 C22 C21 177.2(4)
C27 N1 C23 C24 -0.7(7)
C27 N1 C23 C19 179.1(4)
C20 C19 C23 N1 3.5(6)
C18 C19 C23 N1 -175.8(4)
C20 C19 C23 C24 -176.8(4)
C18 C19 C23 C24 3.9(7)
N1 C23 C24 C25 0.2(7)
C19 C23 C24 C25 -179.5(4)
C23 C24 C25 C26 0.4(7)
C23 C24 C25 C28 -179.9(4)
C24 C25 C26 C27 -0.6(7)
C28 C25 C26 C27 179.7(4)
C23 N1 C27 C26 0.5(7)
C25 C26 C27 N1 0.2(8)

loop_
_cod_related_entry_id
_cod_related_entry_database
_cod_related_entry_code
1 ChemSpider 21152341
